data_2222743
loop_
_publ_author_name
'Liu, Bing-Xin'
'Xu, Duan-Jun'

_publ_section_title
;Bis(2,2'-diamino-4,4'-bi-1,3-thiazole-\k^2^<i>N</i>^3^,<i>N</i>^3'^)bis(nitrato-\k<i>O</i>)lead(II)
 dihydrate
;
_journal_coeditor_code HK2747
_journal_issue 8
_journal_name_full 'Acta Crystallographica Section E'
_journal_page_first m1002
_journal_page_last m1003
_journal_paper_doi 10.1107/S1600536809029638
_journal_volume 65
_journal_year 2009
_chemical_formula_iupac '[Pb (N O3)2 (C6 H6 N4 S2)2], 2H2 O'
_chemical_formula_moiety 'C24 H24 N20 O12 Pb2 S8, 4(H2 O)'
_chemical_formula_sum 'C24 H32 N20 O16 Pb2 S8'
_chemical_formula_weight 1527.66
_chemical_name_systematic
;
Bis(2,2'-diamino-4,4'-bi-1,3-thiazole-
\k^2^<i>N</i>^3^,<i>N</i>^3'^)bis(nitrato-\k<i>O</i>)lead(II) dihydrate
;
_space_group_IT_number 2
_symmetry_cell_setting triclinic
_symmetry_space_group_name_Hall '-P 1'
_symmetry_space_group_name_H-M 'P -1'
_atom_sites_solution_hydrogens geom
_atom_sites_solution_primary direct
_atom_sites_solution_secondary difmap
_audit_creation_method SHELXL-97
_cell_angle_alpha 105.731(4)
_cell_angle_beta 90.377(3)
_cell_angle_gamma 97.072(5)
_cell_formula_units_Z 1
_cell_length_a 9.2387(8)
_cell_length_b 9.6962(9)
_cell_length_c 13.5636(6)
_cell_measurement_reflns_used 4246
_cell_measurement_temperature 294(2)
_cell_measurement_theta_max 25.0
_cell_measurement_theta_min 2.2
_cell_volume 1159.61(16)
_computing_cell_refinement 'PROCESS-AUTO (Rigaku, 1998)'
_computing_data_collection 'PROCESS-AUTO (Rigaku, 1998)'
_computing_data_reduction 'CrystalStructure (Rigaku/MSC, 2002), and Nardelli (1999)'
_computing_molecular_graphics 'ORTEP-3 for Windows (Farrugia, 1997)'
_computing_publication_material 'WinGX (Farrugia, 1999)'
_computing_structure_refinement 'SHELXL97 (Sheldrick, 2008)'
_computing_structure_solution 'SIR92 (Altomare <i>et al.</i>,  1993)'
_diffrn_ambient_temperature 294(2)
_diffrn_detector_area_resol_mean 10.0
_diffrn_measured_fraction_theta_full 0.983
_diffrn_measured_fraction_theta_max 0.983
_diffrn_measurement_device_type 'Rigaku R-AXIS RAPID IP'
_diffrn_measurement_method \w
_diffrn_radiation_monochromator graphite
_diffrn_radiation_source 'fine-focus sealed tube'
_diffrn_radiation_type MoK\a
_diffrn_radiation_wavelength 0.71073
_diffrn_reflns_av_R_equivalents 0.0146
_diffrn_reflns_av_sigmaI/netI 0.0303
_diffrn_reflns_limit_h_max 10
_diffrn_reflns_limit_h_min -9
_diffrn_reflns_limit_k_max 11
_diffrn_reflns_limit_k_min -9
_diffrn_reflns_limit_l_max 15
_diffrn_reflns_limit_l_min -16
_diffrn_reflns_number 6095
_diffrn_reflns_theta_full 25.00
_diffrn_reflns_theta_max 25.00
_diffrn_reflns_theta_min 1.56
_diffrn_standards_interval_count 0
_diffrn_standards_interval_time 0
_diffrn_standards_number 0
_exptl_absorpt_coefficient_mu 7.698
_exptl_absorpt_correction_T_max 0.340
_exptl_absorpt_correction_T_min 0.215
_exptl_absorpt_correction_type multi-scan
_exptl_absorpt_process_details '(ABSCOR; Higashi, 1995)'
_exptl_crystal_colour yellow
_exptl_crystal_density_diffrn 2.187
_exptl_crystal_density_method 'not measured'
_exptl_crystal_description block
_exptl_crystal_F_000 736
_exptl_crystal_size_max 0.21
_exptl_crystal_size_mid 0.16
_exptl_crystal_size_min 0.14
_refine_diff_density_max 0.830
_refine_diff_density_min -0.460
_refine_ls_extinction_method none
_refine_ls_goodness_of_fit_ref 1.078
_refine_ls_hydrogen_treatment constr
_refine_ls_matrix_type full
_refine_ls_number_parameters 319
_refine_ls_number_reflns 4012
_refine_ls_number_restraints 0
_refine_ls_restrained_S_all 1.078
_refine_ls_R_factor_all 0.0283
_refine_ls_R_factor_gt 0.0254
_refine_ls_shift/su_max 0.004
_refine_ls_shift/su_mean 0.000
_refine_ls_structure_factor_coef Fsqd
_refine_ls_weighting_details 'calc w=1/[\s^2^(Fo^2^)+(0.0293P)^2^+1.6634P] where P=(Fo^2^+2Fc^2^)/3'
_refine_ls_weighting_scheme calc
_refine_ls_wR_factor_gt 0.0640
_refine_ls_wR_factor_ref 0.0649
_reflns_number_gt 3705
_reflns_number_total 4012
_reflns_threshold_expression I>2\s(I)
_cod_data_source_file hk2747.cif
_cod_data_source_block I
_cod_database_code 2222743
_cod_database_fobs_code 2222743

loop_
_symmetry_equiv_pos_as_xyz
'x, y, z'
'-x, -y, -z'

loop_
_atom_site_type_symbol
_atom_site_label
_atom_site_fract_x
_atom_site_fract_y
_atom_site_fract_z
_atom_site_U_iso_or_equiv
_atom_site_adp_type
_atom_site_calc_flag
_atom_site_refinement_flags
_atom_site_occupancy
_atom_site_disorder_assembly
_atom_site_disorder_group
Pb Pb 0.51296(2) 0.384529(19) 0.321343(15) 0.03622(8) Uani d . 1 . .
S S1 0.86425(18) 0.07481(19) 0.43924(14) 0.0634(4) Uani d . 1 . .
S S2 0.20076(16) -0.09836(15) 0.28488(12) 0.0527(4) Uani d . 1 . .
S S3 0.6251(3) 0.1416(2) -0.04539(14) 0.0887(6) Uani d . 1 . .
S S4 0.1267(3) 0.5374(2) 0.10337(14) 0.0845(6) Uani d . 1 . .
N N1 0.6815(5) 0.2053(5) 0.3667(3) 0.0462(11) Uani d . 1 . .
N N2 0.9129(5) 0.3416(6) 0.4149(5) 0.0660(15) Uani d . 1 . .
H H2A 0.9059 0.4168 0.3862 0.079 Uiso d R 1 . .
H H2B 1.0104 0.3441 0.4233 0.079 Uiso d R 1 . .
N N3 0.3856(4) 0.1266(4) 0.2963(3) 0.0395(9) Uani d . 1 . .
N N4 0.1501(5) 0.1384(5) 0.2314(4) 0.0614(14) Uani d . 1 . .
H H4A 0.1852 0.2369 0.2254 0.074 Uiso d R 1 . .
H H4B 0.0971 0.0753 0.1816 0.074 Uiso d R 1 . .
N N5 0.5432(6) 0.2735(5) 0.1318(3) 0.0537(12) Uani d . 1 . .
N N6 0.7467(8) 0.1533(8) 0.1351(5) 0.101(2) Uani d . 1 . .
H H6A 0.7241 0.1444 0.2003 0.121 Uiso d R 1 . .
H H6B 0.8060 0.0773 0.1133 0.121 Uiso d R 1 . .
N N7 0.3075(5) 0.4293(5) 0.1959(3) 0.0450(10) Uani d . 1 . .
N N8 0.1492(5) 0.5684(5) 0.3050(4) 0.0566(12) Uani d . 1 . .
H H8A 0.0613 0.5979 0.3009 0.068 Uiso d R 1 . .
H H8B 0.1761 0.5443 0.3564 0.068 Uiso d R 1 . .
N N9 0.2813(5) 0.3333(5) 0.4915(3) 0.0417(10) Uani d . 1 . .
N N10 0.7714(5) 0.5968(5) 0.2504(4) 0.0499(11) Uani d . 1 . .
O O1 0.7860(4) 0.4915(5) 0.2859(4) 0.0662(12) Uani d . 1 . .
O O2 0.6464(4) 0.6191(5) 0.2306(3) 0.0637(11) Uani d . 1 . .
O O3 0.8811(5) 0.6758(5) 0.2381(4) 0.0757(13) Uani d . 1 . .
O O4 0.2622(5) 0.4100(5) 0.4368(4) 0.0767(14) Uani d . 1 . .
O O5 0.4074(4) 0.3241(4) 0.5214(3) 0.0583(10) Uani d . 1 . .
O O6 0.1759(5) 0.2579(6) 0.5126(4) 0.0799(14) Uani d . 1 . .
C C1 0.8164(6) 0.2223(6) 0.4046(4) 0.0465(13) Uani d . 1 . .
C C2 0.6914(7) -0.0124(7) 0.4019(5) 0.0649(17) Uani d . 1 . .
H H2 0.6586 -0.1055 0.4053 0.078 Uiso calc R 1 . .
C C3 0.6101(6) 0.0701(5) 0.3673(4) 0.0417(11) Uani d . 1 . .
C C4 0.4582(6) 0.0295(5) 0.3302(4) 0.0406(11) Uani d . 1 . .
C C5 0.3759(6) -0.0963(6) 0.3282(5) 0.0536(14) Uani d . 1 . .
H H5 0.4097 -0.1719 0.3476 0.064 Uiso calc R 1 . .
C C6 0.2493(6) 0.0720(5) 0.2691(4) 0.0433(12) Uani d . 1 . .
C C7 0.6410(8) 0.1928(7) 0.0868(5) 0.0664(17) Uani d . 1 . .
C C8 0.4800(9) 0.2367(9) -0.0394(5) 0.082(2) Uani d . 1 . .
H H8 0.4276 0.2442 -0.0961 0.099 Uiso calc R 1 . .
C C9 0.4521(7) 0.2994(6) 0.0586(4) 0.0565(15) Uani d . 1 . .
C C10 0.3355(7) 0.3902(6) 0.0933(4) 0.0528(14) Uani d . 1 . .
C C11 0.2503(10) 0.4381(8) 0.0331(5) 0.084(2) Uani d . 1 . .
H H11 0.2573 0.4198 -0.0375 0.100 Uiso calc R 1 . .
C C12 0.2007(6) 0.5091(6) 0.2119(4) 0.0479(13) Uani d . 1 . .
O O1W 0.8919(7) 0.9099(6) 0.1556(7) 0.143(3) Uani d . 1 . .
H H1A 0.8768 0.8420 0.1848 0.172 Uiso d R 1 . .
H H1B 0.9025 0.8687 0.0946 0.172 Uiso d R 1 . .
O O2WA 0.952(12) 0.968(9) -0.012(7) 0.46(3) Uani d P 0.50 . .
H H2C 0.8712 0.9381 -0.0459 0.553 Uiso d PR 0.50 . .
H H2D 1.0193 0.9627 -0.0553 0.553 Uiso d PR 0.50 . .
O O2WB 1.007(6) 0.784(5) -0.045(3) 0.46(3) Uani d P 0.50 . .
H H2E 0.9815 0.6950 -0.0507 0.553 Uiso d PR 0.50 . .
H H2F 1.0980 0.7961 -0.0538 0.553 Uiso d PR 0.50 . .

loop_
_atom_site_aniso_label
_atom_site_aniso_U_11
_atom_site_aniso_U_22
_atom_site_aniso_U_33
_atom_site_aniso_U_12
_atom_site_aniso_U_13
_atom_site_aniso_U_23
Pb 0.03230(12) 0.03302(12) 0.04414(12) 0.00269(8) 0.00326(8) 0.01255(8)
S1 0.0507(9) 0.0742(11) 0.0805(11) 0.0126(8) -0.0077(8) 0.0450(9)
S2 0.0488(8) 0.0411(7) 0.0670(9) -0.0075(6) 0.0027(7) 0.0187(7)
S3 0.1077(16) 0.1029(15) 0.0530(10) 0.0293(13) 0.0292(10) 0.0096(10)
S4 0.1085(16) 0.0875(13) 0.0631(11) 0.0429(12) -0.0244(10) 0.0174(9)
N1 0.038(2) 0.045(2) 0.060(3) 0.010(2) 0.002(2) 0.021(2)
N2 0.035(3) 0.062(3) 0.109(5) -0.001(2) -0.009(3) 0.041(3)
N3 0.038(2) 0.036(2) 0.045(2) 0.0012(18) 0.0018(18) 0.0118(18)
N4 0.047(3) 0.051(3) 0.091(4) -0.007(2) -0.019(3) 0.033(3)
N5 0.063(3) 0.055(3) 0.047(3) 0.016(2) 0.013(2) 0.018(2)
N6 0.114(6) 0.131(6) 0.068(4) 0.079(5) 0.023(4) 0.017(4)
N7 0.044(3) 0.049(3) 0.047(3) 0.004(2) -0.002(2) 0.022(2)
N8 0.047(3) 0.071(3) 0.061(3) 0.018(2) 0.005(2) 0.028(3)
N9 0.035(2) 0.052(3) 0.038(2) 0.001(2) 0.0006(18) 0.014(2)
N10 0.047(3) 0.053(3) 0.053(3) 0.005(2) 0.005(2) 0.020(2)
O1 0.047(2) 0.061(3) 0.104(4) 0.005(2) 0.003(2) 0.047(3)
O2 0.050(3) 0.075(3) 0.076(3) 0.013(2) -0.006(2) 0.034(2)
O3 0.054(3) 0.075(3) 0.113(4) -0.003(2) 0.013(3) 0.055(3)
O4 0.069(3) 0.078(3) 0.112(4) 0.033(3) 0.034(3) 0.064(3)
O5 0.047(2) 0.066(3) 0.057(2) 0.0002(19) -0.0071(19) 0.012(2)
O6 0.050(3) 0.100(4) 0.098(4) -0.015(3) -0.006(2) 0.052(3)
C1 0.039(3) 0.055(3) 0.053(3) 0.011(3) 0.004(2) 0.024(3)
C2 0.057(4) 0.057(4) 0.093(5) 0.003(3) -0.007(3) 0.042(3)
C3 0.043(3) 0.042(3) 0.044(3) 0.006(2) 0.005(2) 0.017(2)
C4 0.041(3) 0.037(3) 0.045(3) 0.006(2) 0.008(2) 0.013(2)
C5 0.051(3) 0.041(3) 0.074(4) 0.003(3) 0.001(3) 0.026(3)
C6 0.046(3) 0.038(3) 0.042(3) -0.002(2) 0.002(2) 0.008(2)
C7 0.075(5) 0.069(4) 0.055(4) 0.022(4) 0.014(3) 0.012(3)
C8 0.092(6) 0.101(6) 0.050(4) 0.014(5) 0.003(4) 0.013(4)
C9 0.068(4) 0.055(3) 0.046(3) -0.001(3) 0.006(3) 0.016(3)
C10 0.068(4) 0.045(3) 0.045(3) 0.006(3) -0.001(3) 0.011(2)
C11 0.123(7) 0.090(5) 0.044(3) 0.032(5) -0.010(4) 0.021(3)
C12 0.048(3) 0.042(3) 0.055(3) -0.002(3) -0.010(3) 0.020(3)
O1W 0.117(5) 0.087(4) 0.240(9) -0.022(4) -0.075(6) 0.087(5)
O2WA 0.66(8) 0.50(7) 0.31(4) 0.30(6) 0.16(4) 0.17(4)
O2WB 0.66(8) 0.50(7) 0.31(4) 0.30(6) 0.16(4) 0.17(4)

loop_
_atom_type_symbol
_atom_type_description
_atom_type_scat_dispersion_real
_atom_type_scat_dispersion_imag
_atom_type_scat_source
C C 0.0033 0.0000 'International Tables Vol C Tables 4.2.6.8 and 6.1.1.4'
H H 0.0000 0.0000 'International Tables Vol C Tables 4.2.6.8 and 6.1.1.4'
N N 0.0061 0.0000 'International Tables Vol C Tables 4.2.6.8 and 6.1.1.4'
O O 0.0106 0.0000 'International Tables Vol C Tables 4.2.6.8 and 6.1.1.4'
Pb Pb -3.3944 0.0000 'International Tables Vol C Tables 4.2.6.8 and 6.1.1.4'
S S 0.1246 0.0000 'International Tables Vol C Tables 4.2.6.8 and 6.1.1.4'

loop_
_geom_angle_atom_site_label_1
_geom_angle_atom_site_label_2
_geom_angle_atom_site_label_3
_geom_angle_site_symmetry_1
_geom_angle_site_symmetry_3
_geom_angle
_geom_angle_publ_flag
N5 Pb N3 . . 78.40(14) ?
N5 Pb N1 . . 90.14(15) ?
N3 Pb N1 . . 65.73(13) ?
N5 Pb N7 . . 64.98(15) ?
N3 Pb N7 . . 89.39(13) ?
N1 Pb N7 . . 148.47(14) ?
N5 Pb O1 . . 75.24(16) ?
N3 Pb O1 . . 132.73(13) ?
N1 Pb O1 . . 75.77(13) ?
N7 Pb O1 . . 113.10(13) ?
C2 S1 C1 . . 89.0(3) ?
C5 S2 C6 . . 89.2(3) ?
C8 S3 C7 . . 89.4(3) ?
C11 S4 C12 . . 88.7(3) ?
C1 N1 C3 . . 110.2(4) ?
C1 N1 Pb . . 133.5(4) ?
C3 N1 Pb . . 115.4(3) ?
C1 N2 H2A . . 127.5 ?
C1 N2 H2B . . 123.9 ?
H2A N2 H2B . . 102.7 ?
C6 N3 C4 . . 110.5(4) ?
C6 N3 Pb . . 130.0(3) ?
C4 N3 Pb . . 118.7(3) ?
C6 N4 H4A . . 115.8 ?
C6 N4 H4B . . 109.5 ?
H4A N4 H4B . . 120.6 ?
C7 N5 C9 . . 110.0(5) ?
C7 N5 Pb . . 129.2(4) ?
C9 N5 Pb . . 120.7(4) ?
C7 N6 H6A . . 114.4 ?
C7 N6 H6B . . 131.4 ?
H6A N6 H6B . . 100.3 ?
C12 N7 C10 . . 109.9(5) ?
C12 N7 Pb . . 132.8(4) ?
C10 N7 Pb . . 115.3(3) ?
C12 N8 H8A . . 112.9 ?
C12 N8 H8B . . 120.1 ?
H8A N8 H8B . . 121.3 ?
O4 N9 O6 . . 119.0(5) ?
O4 N9 O5 . . 120.7(5) ?
O6 N9 O5 . . 120.1(5) ?
O3 N10 O2 . . 122.1(5) ?
O3 N10 O1 . . 119.2(5) ?
O2 N10 O1 . . 118.7(5) ?
N10 O1 Pb . . 105.8(3) ?
N1 C1 N2 . . 124.6(5) ?
N1 C1 S1 . . 114.4(4) ?
N2 C1 S1 . . 121.0(4) ?
C3 C2 S1 . . 111.4(5) ?
C3 C2 H2 . . 124.3 ?
S1 C2 H2 . . 124.3 ?
C2 C3 N1 . . 115.0(5) ?
C2 C3 C4 . . 125.6(5) ?
N1 C3 C4 . . 119.4(4) ?
C5 C4 N3 . . 114.7(5) ?
C5 C4 C3 . . 125.5(5) ?
N3 C4 C3 . . 119.7(4) ?
C4 C5 S2 . . 111.0(4) ?
C4 C5 H5 . . 124.5 ?
S2 C5 H5 . . 124.5 ?
N3 C6 N4 . . 125.3(5) ?
N3 C6 S2 . . 114.5(4) ?
N4 C6 S2 . . 120.2(4) ?
N5 C7 N6 . . 124.9(6) ?
N5 C7 S3 . . 114.5(5) ?
N6 C7 S3 . . 120.6(5) ?
C9 C8 S3 . . 110.7(6) ?
C9 C8 H8 . . 124.7 ?
S3 C8 H8 . . 124.7 ?
C8 C9 N5 . . 115.4(6) ?
C8 C9 C10 . . 126.0(6) ?
N5 C9 C10 . . 118.7(5) ?
C11 C10 N7 . . 115.5(6) ?
C11 C10 C9 . . 125.7(6) ?
N7 C10 C9 . . 118.8(5) ?
C10 C11 S4 . . 110.9(5) ?
C10 C11 H11 . . 124.5 ?
S4 C11 H11 . . 124.5 ?
N7 C12 N8 . . 124.8(5) ?
N7 C12 S4 . . 115.0(4) ?
N8 C12 S4 . . 120.3(4) ?
H1A O1W H1B . . 105.1 ?
H2C O2WA H2D . . 107.7 ?
H2E O2WB H2F . . 107.7 ?

loop_
_geom_bond_atom_site_label_1
_geom_bond_atom_site_label_2
_geom_bond_site_symmetry_2
_geom_bond_distance
_geom_bond_publ_flag
Pb N1 . 2.656(4) y
Pb N3 . 2.563(4) y
Pb N5 . 2.535(5) y
Pb N7 . 2.692(4) y
Pb O1 . 2.704(4) y
Pb O4 . 2.803(5) y
S1 C2 . 1.717(7) ?
S1 C1 . 1.726(5) ?
S2 C5 . 1.714(6) ?
S2 C6 . 1.728(5) ?
S3 C8 . 1.709(8) ?
S3 C7 . 1.726(7) ?
S4 C11 . 1.710(8) ?
S4 C12 . 1.720(5) ?
N1 C1 . 1.319(7) ?
N1 C3 . 1.395(6) ?
N2 C1 . 1.345(7) ?
N2 H2A . 0.9230 ?
N2 H2B . 0.9039 ?
N3 C6 . 1.313(6) ?
N3 C4 . 1.390(6) ?
N4 C6 . 1.355(7) ?
N4 H4A . 0.9949 ?
N4 H4B . 0.8762 ?
N5 C7 . 1.313(8) ?
N5 C9 . 1.391(8) ?
N6 C7 . 1.323(9) ?
N6 H6A . 0.9337 ?
N6 H6B . 0.9558 ?
N7 C12 . 1.311(7) ?
N7 C10 . 1.375(7) ?
N8 C12 . 1.354(7) ?
N8 H8A . 0.8999 ?
N8 H8B . 0.8393 ?
N9 O4 . 1.210(6) ?
N9 O6 . 1.227(6) ?
N9 O5 . 1.252(5) ?
N10 O3 . 1.233(6) ?
N10 O2 . 1.242(6) ?
N10 O1 . 1.262(6) ?
C2 C3 . 1.330(7) ?
C2 H2 . 0.9300 ?
C3 C4 . 1.458(7) ?
C4 C5 . 1.349(7) ?
C5 H5 . 0.9300 ?
C8 C9 . 1.344(9) ?
C8 H8 . 0.9300 ?
C9 C10 . 1.474(8) ?
C10 C11 . 1.338(9) ?
C11 H11 . 0.9300 ?
O1W H1A . 0.8534 ?
O1W H1B . 0.8279 ?
O2WA O2WA 2_775 1.0(2) ?
O2WA H2C . 0.8498 ?
O2WA H2D . 0.8500 ?
O2WB H2E . 0.8502 ?
O2WB H2F . 0.8500 ?

loop_
_geom_hbond_atom_site_label_D
_geom_hbond_atom_site_label_H
_geom_hbond_atom_site_label_A
_geom_hbond_site_symmetry_A
_geom_hbond_distance_DH
_geom_hbond_distance_HA
_geom_hbond_distance_DA
_geom_hbond_angle_DHA
_geom_hbond_publ_flag
N2 H2A O1 . 0.92 2.08 2.884(8) 145 y
N2 H2B O4 1_655 0.90 2.33 3.209(7) 165 y
N2 H2B O6 1_655 0.90 2.31 3.057(7) 140 y
N4 H4A N7 . 0.99 2.19 3.168(7) 166 y
N4 H4B O1W 1_445 0.88 2.29 3.015(8) 141 y
N4 H4B O2WA 2_665 0.88 2.26 2.98(9) 140 y
N6 H6A N1 . 0.93 2.22 3.119(8) 160 y
N6 H6B O2WA 1_545 0.96 2.29 3.12(10) 145 y
N6 H6B O1W 1_545 0.96 2.10 2.929(10) 144 y
N8 H8A O3 1_455 0.90 2.17 3.027(7) 159 y
N8 H8B O4 . 0.84 2.13 2.916(7) 156 y
O1W H1A O3 . 0.85 1.94 2.782(8) 168 y
O1W H1B O2WA . 0.83 1.97 2.54(9) 125 y
O1W H1B O2WB . 0.83 2.14 2.93(4) 160 y
O2WA H2C N4 2_665 0.85 2.42 2.98(9) 124 y
O2WA H2D O1W 2_775 0.85 2.17 2.85(9) 136 y
O2WB H2E S4 2_665 0.85 2.27 3.09(5) 164 y
O2WB H2F S3 2_765 0.85 2.80 3.53(5) 144 y
O2WB H2F N6 2_765 0.85 1.91 2.67(5) 148 y
